data_4342847
loop_
_publ_author_name
'Yi, Xiaohui'
'Calvez, Guillaume'
'Daiguebonne, Carole'
'Guillou, Olivier'
'Bernot, Kevin'

_publ_section_title
;
 Rational Organization of Lanthanide-Based SMM Dimers into
 Three-Dimensional Networks.
;
_journal_issue 11
_journal_name_full 'Inorganic chemistry'
_journal_page_first 5213
_journal_page_last 5219
_journal_paper_doi 10.1021/acs.inorgchem.5b00087
_journal_volume 54
_journal_year 2015
_chemical_formula_sum 'C45 H18 Eu2 F36 N3 O15'
_chemical_formula_weight 1828.54
_chemical_name_systematic
;
 ?
;
_space_group_IT_number 43
_symmetry_cell_setting orthorhombic
_symmetry_space_group_name_Hall 'F -2d 2'
_symmetry_space_group_name_H-M 'F 2 d d'
_atom_sites_solution_hydrogens geom
_atom_sites_solution_primary direct
_atom_sites_solution_secondary difmap
_audit_creation_method SHELXL-97
_cell_angle_alpha 90.000(5)
_cell_angle_beta 90.000(5)
_cell_angle_gamma 90.000(5)
_cell_formula_units_Z 16
_cell_length_a 23.590(5)
_cell_length_b 28.125(5)
_cell_length_c 36.805(5)
_cell_measurement_temperature 150(2)
_cell_volume 24419(8)
_computing_structure_refinement 'SHELXL-97 (Sheldrick, 1997)'
_diffrn_ambient_temperature 150(2)
_diffrn_measured_fraction_theta_full 0.998
_diffrn_measured_fraction_theta_max 0.998
_diffrn_radiation_monochromator graphite
_diffrn_radiation_source 'fine-focus sealed tube'
_diffrn_radiation_type MoK\a
_diffrn_radiation_wavelength 0.71069
_diffrn_reflns_av_R_equivalents 0.0629
_diffrn_reflns_av_sigmaI/netI 0.0835
_diffrn_reflns_limit_h_max 24
_diffrn_reflns_limit_h_min -30
_diffrn_reflns_limit_k_max 36
_diffrn_reflns_limit_k_min -28
_diffrn_reflns_limit_l_max 47
_diffrn_reflns_limit_l_min -46
_diffrn_reflns_number 39090
_diffrn_reflns_theta_full 27.51
_diffrn_reflns_theta_max 27.51
_diffrn_reflns_theta_min 1.26
_exptl_absorpt_coefficient_mu 2.210
_exptl_absorpt_correction_T_max 0.789
_exptl_absorpt_correction_T_min 0.783
_exptl_absorpt_correction_type analytical
_exptl_absorpt_process_details
;
  [Sheldrick, G.M. (2002). SADABS Bruker AXS Inc., Madison, Wisconsin, USA]
;
_exptl_crystal_density_diffrn 1.990
_exptl_crystal_density_method 'not measured'
_exptl_crystal_F_000 14064
_exptl_crystal_size_max 0.5
_exptl_crystal_size_mid 0.4
_exptl_crystal_size_min 0.3
_refine_diff_density_max 1.398
_refine_diff_density_min -1.667
_refine_diff_density_rms 0.349
_refine_ls_abs_structure_details 'Flack H D (1983), Acta Cryst. A39, 876-881'
_refine_ls_abs_structure_Flack 0.004(17)
_refine_ls_extinction_method none
_refine_ls_goodness_of_fit_ref 1.092
_refine_ls_hydrogen_treatment mixed
_refine_ls_matrix_type full
_refine_ls_number_parameters 913
_refine_ls_number_reflns 13454
_refine_ls_number_restraints 727
_refine_ls_restrained_S_all 1.110
_refine_ls_R_factor_all 0.0783
_refine_ls_R_factor_gt 0.0580
_refine_ls_shift/su_max 0.031
_refine_ls_shift/su_mean 0.001
_refine_ls_structure_factor_coef Fsqd
_refine_ls_weighting_details 'calc w=1/[\s^2^(Fo^2^)+(0.1011P)^2^+0.0000P] where P=(Fo^2^+2Fc^2^)/3'
_refine_ls_weighting_scheme calc
_refine_ls_wR_factor_gt 0.1457
_refine_ls_wR_factor_ref 0.1736
_reflns_number_gt 10974
_reflns_number_total 13454
_reflns_threshold_expression >2sigma(I)
_cod_data_source_file ic5b00087_si_003.cif
_cod_data_source_block shelxl
_cod_depositor_comments
;
The following automatic conversions were performed:

'_symmetry_cell_setting' value 'Orthorhombic' changed to
'orthorhombic' according to
/usr/data/users/saulius/crontab/automatic-downloads/rss-feeds/ACS/lib/dictionaries/cif_core.dic
dictionary named 'cif_core.dic' version 2.4.2 from 2011-04-26.

Automatic conversion script
Id: cif_fix_values 3271 2015-04-21 07:52:19Z andrius 

 Adding full bibliography for 4342846--4342847.cif.
;
_cod_original_sg_symbol_H-M F2dd
_cod_database_code 4342847

loop_
_symmetry_equiv_pos_as_xyz
'x, y, z'
'x, -y, -z'
'x+1/4, -y+1/4, z+1/4'
'x+1/4, y+1/4, -z+1/4'
'x, y+1/2, z+1/2'
'x, -y+1/2, -z+1/2'
'x+1/4, -y+3/4, z+3/4'
'x+1/4, y+3/4, -z+3/4'
'x+1/2, y, z+1/2'
'x+1/2, -y, -z+1/2'
'x+3/4, -y+1/4, z+3/4'
'x+3/4, y+1/4, -z+3/4'
'x+1/2, y+1/2, z'
'x+1/2, -y+1/2, -z'
'x+3/4, -y+3/4, z+1/4'
'x+3/4, y+3/4, -z+1/4'

loop_
_atom_site_label
_atom_site_type_symbol
_atom_site_fract_x
_atom_site_fract_y
_atom_site_fract_z
_atom_site_U_iso_or_equiv
_atom_site_adp_type
_atom_site_occupancy
_atom_site_symmetry_multiplicity
_atom_site_calc_flag
_atom_site_refinement_flags
Eu2 Eu 0.628540(19) 0.548603(17) 0.538406(12) 0.02156(12) Uani 1 1 d .
Eu1 Eu 0.838334(18) 0.188442(19) 0.724419(13) 0.02571(13) Uani 1 1 d .
O10 O 0.5644(4) 0.5000 0.5000 0.028(2) Uani 1 2 d S
N3 N 0.7881(4) 0.2958(3) 0.6897(3) 0.029(2) Uani 1 1 d .
O8 O 0.1548(4) 0.5000 0.5000 0.043(3) Uani 1 2 d S
N1 N 0.5076(4) 0.5000 0.5000 0.021(2) Uani 1 2 d S
O7 O 0.8059(3) 0.2722(3) 0.7196(2) 0.0365(18) Uani 1 1 d .
O13 O 0.5696(3) 0.6047(3) 0.5068(2) 0.0328(17) Uani 1 1 d .
O4 O 0.8880(3) 0.2123(3) 0.67045(19) 0.0323(17) Uani 1 1 d .
O9 O 0.6655(4) 0.4660(3) 0.52276(19) 0.0327(17) Uani 1 1 d .
O12 O 0.6282(4) 0.6056(3) 0.5862(2) 0.0388(17) Uani 1 1 d .
O2 O 0.8422(4) 0.1309(2) 0.77227(18) 0.0309(16) Uani 1 1 d .
O14 O 0.6846(4) 0.6164(3) 0.5188(2) 0.041(2) Uani 1 1 d .
O5 O 0.7739(4) 0.1967(3) 0.6727(2) 0.042(2) Uani 1 1 d .
O16 O 0.6249(3) 0.5009(2) 0.59300(19) 0.0330(16) Uani 1 1 d .
O15 O 0.7219(3) 0.5436(3) 0.5650(2) 0.0336(18) Uani 1 1 d .
O3 O 0.9313(3) 0.1553(3) 0.7294(2) 0.0380(19) Uani 1 1 d .
O6 O 0.8384(3) 0.1153(3) 0.6937(2) 0.0347(16) Uani 1 1 d .
N2 N 0.2128(5) 0.5000 0.5000 0.033(3) Uani 1 2 d S
F33 F 0.8454(4) 0.0726(3) 0.8354(2) 0.0541(19) Uani 1 1 d U
O1 O 0.7451(3) 0.1555(3) 0.7354(2) 0.041(2) Uani 1 1 d .
C19 C 0.8802(6) 0.2080(4) 0.6368(3) 0.038(2) Uani 1 1 d U
C33 C 0.3280(5) 0.5000 0.5000 0.029(2) Uani 1 2 d SU
F26 F 0.9377(4) 0.2720(3) 0.6180(3) 0.078(3) Uani 1 1 d U
F30 F 0.8200(4) 0.0456(3) 0.6367(3) 0.073(3) Uani 1 1 d U
C39 C 0.7300(5) 0.3743(4) 0.5992(3) 0.0306(17) Uani 1 1 d U
C43 C 0.8078(5) 0.3348(4) 0.6343(3) 0.0325(17) Uani 1 1 d U
H43 H 0.8338 0.3443 0.6168 0.039 Uiso 1 1 calc R
F34 F 0.8700(5) 0.0156(3) 0.8016(3) 0.082(3) Uani 1 1 d U
F24 F 0.9248(4) 0.2167(4) 0.5795(2) 0.075(2) Uani 1 1 d U
C42 C 0.7502(4) 0.3459(4) 0.6306(3) 0.0299(17) Uani 1 1 d U
C35 C 0.4208(5) 0.4719(4) 0.5246(3) 0.036(2) Uani 1 1 d U
H35 H 0.4014 0.4526 0.5409 0.043 Uiso 1 1 calc R
O11 O 0.5339(3) 0.5512(3) 0.5649(2) 0.0338(18) Uani 1 1 d .
C32 C 0.2979(4) 0.4997(4) 0.5323(3) 0.036(2) Uani 1 1 d U
H32 H 0.3169 0.5001 0.5545 0.043 Uiso 1 1 calc R
C34 C 0.3916(5) 0.5000 0.5000 0.027(2) Uani 1 2 d SU
F25 F 0.9770(4) 0.2052(4) 0.6256(3) 0.074(3) Uani 1 1 d U
C46 C 0.7130(5) 0.3311(4) 0.6579(3) 0.0359(18) Uani 1 1 d U
H46 H 0.6748 0.3391 0.6567 0.043 Uiso 1 1 calc R
N4 N 0.6864(4) 0.4340(3) 0.5467(2) 0.029(2) Uani 1 1 d .
C9 C 0.7386(6) 0.5379(5) 0.5980(4) 0.049(2) Uani 1 1 d U
F35 F 0.7916(5) 0.0466(4) 0.7915(3) 0.090(3) Uani 1 1 d U
C38 C 0.7628(4) 0.4082(4) 0.5826(3) 0.0296(17) Uani 1 1 d U
H38 H 0.8004 0.4114 0.5897 0.036 Uiso 1 1 calc R
C45 C 0.7326(5) 0.3050(4) 0.6864(3) 0.034(2) Uani 1 1 d U
H45 H 0.7073 0.2934 0.7036 0.040 Uiso 1 1 calc R
C27 C 0.7257(6) 0.1165(6) 0.7280(5) 0.059(3) Uani 1 1 d U
C7 C 0.6528(6) 0.5035(5) 0.6233(4) 0.051(3) Uani 1 1 d U
C44 C 0.8252(5) 0.3093(4) 0.6645(3) 0.0331(19) Uani 1 1 d U
H44 H 0.8633 0.3016 0.6673 0.040 Uiso 1 1 calc R
C37 C 0.7425(5) 0.4375(4) 0.5562(3) 0.0332(19) Uani 1 1 d U
H37 H 0.7661 0.4594 0.5448 0.040 Uiso 1 1 calc R
C2 C 0.4964(6) 0.5822(5) 0.5676(4) 0.054(2) Uani 1 1 d U
F31 F 0.7998(4) -0.0015(4) 0.6802(3) 0.089(3) Uani 1 1 d U
C40 C 0.6738(5) 0.3695(4) 0.5876(3) 0.0345(18) Uani 1 1 d U
H40 H 0.6507 0.3460 0.5973 0.041 Uiso 1 1 calc R
C24 C 0.9505(6) 0.1163(5) 0.7382(5) 0.057(3) Uani 1 1 d U
C36 C 0.4798(4) 0.4733(4) 0.5244(3) 0.033(2) Uani 1 1 d U
H36 H 0.5001 0.4557 0.5413 0.040 Uiso 1 1 calc R
F29 F 0.6474(5) 0.0629(7) 0.7373(5) 0.147(5) Uani 1 1 d U
F32 F 0.8814(5) 0.0313(4) 0.6763(3) 0.098(3) Uani 1 1 d U
C28 C 0.8052(6) 0.0803(6) 0.6926(4) 0.056(2) Uani 1 1 d U
C17 C 0.7792(6) 0.1935(5) 0.6392(4) 0.047(2) Uani 1 1 d U
C20 C 0.9303(6) 0.2239(5) 0.6146(4) 0.047(3) Uani 1 1 d U
C22 C 0.8716(6) 0.0942(5) 0.7769(4) 0.051(2) Uani 1 1 d U
F4 F 0.4771(8) 0.7009(5) 0.5009(4) 0.150(5) Uani 1 1 d U
C21 C 0.8439(6) 0.0563(4) 0.8019(4) 0.046(3) Uani 1 1 d U
C26 C 0.6634(6) 0.1091(6) 0.7342(5) 0.059(3) Uani 1 1 d U
C14 C 0.7366(6) 0.6850(5) 0.5119(4) 0.049(3) Uani 1 1 d U
F36 F 1.0318(4) 0.0668(4) 0.7365(6) 0.161(6) Uani 1 1 d U
F27 F 0.6338(5) 0.1256(7) 0.7108(4) 0.150(5) Uani 1 1 d U
F6 F 0.7072(7) 0.7050(6) 0.4856(5) 0.137(5) Uani 1 1 d U
C31 C 0.2397(4) 0.4986(5) 0.5314(3) 0.036(2) Uani 1 1 d U
H31 H 0.2192 0.4969 0.5530 0.043 Uiso 1 1 calc R
C13 C 0.7032(7) 0.6523(6) 0.5344(4) 0.056(3) Uani 1 1 d U
F7 F 0.7646(7) 0.7180(5) 0.5267(4) 0.142(5) Uani 1 1 d U
F2 F 0.4235(9) 0.6095(5) 0.6088(6) 0.218(9) Uani 1 1 d U
F21 F 0.6926(7) 0.2208(8) 0.6198(5) 0.176(6) Uani 1 1 d U
C8 C 0.7079(6) 0.5200(5) 0.6274(4) 0.055(2) Uani 1 1 d U
H8 H 0.7247 0.5192 0.6502 0.066 Uiso 1 1 calc R
C1 C 0.4512(7) 0.5726(6) 0.5952(5) 0.060(3) Uani 1 1 d U
C25 C 1.0118(6) 0.1058(6) 0.7349(5) 0.063(3) Uani 1 1 d U
F8 F 0.7709(7) 0.6623(6) 0.4891(5) 0.149(5) Uani 1 1 d U
C4 C 0.5244(6) 0.6308(5) 0.5170(4) 0.054(3) Uani 1 1 d U
C41 C 0.6530(5) 0.4006(4) 0.5610(3) 0.038(2) Uani 1 1 d U
H41 H 0.6156 0.3979 0.5532 0.045 Uiso 1 1 calc R
F15 F 0.6091(7) 0.6904(5) 0.6381(4) 0.137(5) Uani 1 1 d U
F28 F 0.6489(5) 0.1240(7) 0.7660(4) 0.131(5) Uani 1 1 d U
C6 C 0.6273(8) 0.4824(6) 0.6542(4) 0.061(3) Uani 1 1 d U
C5 C 0.5111(7) 0.6674(6) 0.4906(5) 0.062(3) Uani 1 1 d U
C18 C 0.8297(6) 0.1947(5) 0.6195(4) 0.048(2) Uani 1 1 d U
H18 H 0.8299 0.1867 0.5950 0.058 Uiso 1 1 calc R
C16 C 0.7251(7) 0.1851(6) 0.6192(4) 0.055(3) Uani 1 1 d U
C23 C 0.9232(6) 0.0820(5) 0.7605(4) 0.054(2) Uani 1 1 d U
H23 H 0.9392 0.0521 0.7640 0.065 Uiso 1 1 calc R
F16 F 0.6438(8) 0.6261(5) 0.6560(3) 0.132(4) Uani 1 1 d U
F37 F 1.0454(5) 0.1350(5) 0.7505(7) 0.168(6) Uani 1 1 d U
C10 C 0.7977(6) 0.5530(6) 0.6046(5) 0.059(3) Uani 1 1 d U
F14 F 0.6400(9) 0.4940(7) 0.6868(3) 0.171(6) Uani 1 1 d U
F10 F 0.8202(5) 0.5442(6) 0.6358(5) 0.148(5) Uani 1 1 d U
F1 F 0.4271(9) 0.5381(5) 0.5935(6) 0.224(9) Uani 1 1 d U
F22 F 0.6958(6) 0.1494(7) 0.6323(5) 0.161(5) Uani 1 1 d U
F3 F 0.5079(9) 0.6578(5) 0.4573(4) 0.151(5) Uani 1 1 d U
C11 C 0.6459(7) 0.6587(6) 0.6322(4) 0.058(3) Uani 1 1 d U
C29 C 0.8281(6) 0.0388(5) 0.6712(4) 0.055(3) Uani 1 1 d U
F11 F 0.8345(5) 0.5201(5) 0.5863(5) 0.140(5) Uani 1 1 d U
F12 F 0.6413(11) 0.4347(6) 0.6577(4) 0.180(6) Uani 1 1 d U
F5 F 0.5560(10) 0.6979(6) 0.4862(5) 0.173(6) Uani 1 1 d U
F9 F 0.8169(5) 0.5885(5) 0.5905(5) 0.145(5) Uani 1 1 d U
F13 F 0.5786(10) 0.4732(9) 0.6513(4) 0.207(7) Uani 1 1 d U
C3 C 0.4894(7) 0.6215(5) 0.5454(4) 0.058(3) Uani 1 1 d U
H3 H 0.4597 0.6423 0.5502 0.070 Uiso 1 1 calc R
C12 C 0.6565(7) 0.6390(5) 0.5942(4) 0.057(2) Uani 1 1 d U
F23 F 0.7281(6) 0.1704(8) 0.5871(4) 0.167(6) Uani 1 1 d U
C30 C 0.7484(6) 0.0774(6) 0.7070(4) 0.058(3) Uani 1 1 d U
H30 H 0.7264 0.0505 0.7029 0.070 Uiso 1 1 calc R
F19 F 0.6939(8) 0.6799(7) 0.6455(4) 0.153(5) Uani 1 1 d U
C15 C 0.6935(7) 0.6675(6) 0.5712(4) 0.059(3) Uani 1 1 d U
H15 H 0.7104 0.6950 0.5801 0.071 Uiso 1 1 calc R
F44 F 0.4703(14) 0.5691(10) 0.6289(9) 0.268(10) Uani 1 1 d U
F43 F 1.0287(6) 0.1236(7) 0.7013(7) 0.189(7) Uani 1 1 d U

loop_
_atom_site_aniso_label
_atom_site_aniso_U_11
_atom_site_aniso_U_22
_atom_site_aniso_U_33
_atom_site_aniso_U_23
_atom_site_aniso_U_13
_atom_site_aniso_U_12
Eu2 0.0239(2) 0.0246(2) 0.0161(2) 0.00147(18) -0.00088(19) -0.00482(19)
Eu1 0.0224(2) 0.0344(3) 0.0203(3) 0.0062(2) -0.0016(2) -0.0041(2)
O10 0.011(4) 0.042(6) 0.030(6) -0.015(5) 0.000 0.000
N3 0.037(5) 0.024(4) 0.026(5) 0.011(3) -0.004(4) 0.001(4)
O8 0.008(4) 0.069(9) 0.053(8) 0.012(6) 0.000 0.000
N1 0.016(5) 0.025(6) 0.023(6) 0.004(4) 0.000 0.000
O7 0.043(4) 0.038(5) 0.028(4) 0.014(3) -0.012(3) 0.004(4)
O13 0.035(4) 0.029(4) 0.034(4) 0.001(3) 0.003(3) 0.007(3)
O4 0.034(4) 0.040(4) 0.023(4) 0.004(3) 0.004(3) -0.005(3)
O9 0.051(5) 0.031(4) 0.017(4) 0.004(3) -0.016(3) 0.015(3)
O12 0.048(4) 0.035(4) 0.034(4) -0.004(3) -0.007(4) -0.016(4)
O2 0.043(4) 0.031(4) 0.019(3) 0.009(3) 0.000(3) 0.008(4)
O14 0.052(5) 0.032(4) 0.040(5) 0.005(4) -0.008(4) -0.016(4)
O5 0.042(5) 0.059(6) 0.024(4) 0.006(4) -0.008(4) -0.005(4)
O16 0.040(4) 0.031(4) 0.027(4) 0.004(3) 0.002(4) -0.003(4)
O15 0.019(4) 0.040(5) 0.041(5) 0.001(3) -0.003(3) -0.004(3)
O3 0.029(4) 0.031(4) 0.054(6) 0.001(4) -0.004(4) 0.001(3)
O6 0.036(4) 0.035(4) 0.033(4) -0.001(3) 0.007(4) -0.014(4)
N2 0.016(6) 0.049(8) 0.035(8) 0.012(6) 0.000 0.000
F33 0.079(5) 0.047(4) 0.036(4) 0.006(3) -0.001(4) 0.006(4)
O1 0.033(4) 0.052(5) 0.037(5) 0.016(4) -0.002(4) -0.017(4)
C19 0.048(4) 0.044(5) 0.022(4) 0.008(3) 0.001(4) 0.000(4)
C33 0.016(4) 0.038(5) 0.034(5) 0.008(4) 0.000 0.000
F26 0.097(6) 0.053(5) 0.085(6) 0.007(4) 0.055(5) -0.012(4)
F30 0.087(6) 0.075(6) 0.056(5) -0.008(4) 0.006(5) -0.022(5)
C39 0.031(3) 0.039(4) 0.022(3) 0.011(3) -0.007(3) 0.001(3)
C43 0.034(4) 0.039(4) 0.024(3) 0.006(3) -0.006(3) 0.002(3)
F34 0.090(6) 0.057(5) 0.098(7) -0.006(5) 0.014(6) 0.004(5)
F24 0.096(6) 0.087(6) 0.041(5) 0.002(4) 0.021(5) -0.004(5)
C42 0.028(3) 0.040(4) 0.022(3) 0.012(3) -0.005(3) 0.002(3)
C35 0.025(4) 0.042(5) 0.041(5) 0.010(4) 0.000(4) -0.004(4)
O11 0.030(4) 0.041(5) 0.030(4) -0.001(3) 0.006(3) 0.003(3)
C32 0.022(4) 0.045(5) 0.040(4) 0.006(4) -0.007(3) -0.002(4)
C34 0.012(4) 0.034(5) 0.035(5) 0.001(4) 0.000 0.000
F25 0.062(5) 0.092(7) 0.069(6) 0.017(5) 0.024(5) 0.002(5)
C46 0.031(4) 0.048(4) 0.028(4) 0.013(3) -0.008(3) 0.001(3)
N4 0.025(4) 0.044(5) 0.020(5) 0.006(4) -0.004(3) 0.006(4)
C9 0.049(4) 0.053(5) 0.045(5) 0.002(4) -0.011(4) -0.010(4)
F35 0.089(7) 0.074(6) 0.107(8) 0.042(5) -0.013(6) -0.015(5)
C38 0.026(3) 0.038(4) 0.025(4) 0.010(3) -0.004(3) 0.003(3)
C45 0.031(4) 0.045(4) 0.026(4) 0.018(4) -0.001(3) 0.002(4)
C27 0.039(5) 0.076(6) 0.063(6) 0.006(5) -0.005(5) -0.019(5)
C7 0.059(5) 0.054(5) 0.039(5) 0.008(4) -0.004(5) -0.021(5)
C44 0.038(4) 0.039(4) 0.022(4) 0.006(3) -0.001(3) 0.009(3)
C37 0.029(4) 0.040(4) 0.031(4) 0.013(3) -0.003(3) 0.001(3)
C2 0.055(5) 0.048(5) 0.058(5) -0.005(4) 0.020(5) 0.009(4)
F31 0.087(6) 0.098(7) 0.083(7) -0.006(6) 0.011(6) -0.025(6)
C40 0.030(3) 0.043(4) 0.031(4) 0.014(3) -0.006(3) 0.004(3)
C24 0.039(5) 0.049(5) 0.083(7) 0.003(5) 0.009(5) -0.002(5)
C36 0.021(4) 0.040(5) 0.039(5) 0.001(4) -0.003(4) -0.004(4)
F29 0.080(7) 0.196(13) 0.167(12) 0.012(10) 0.023(8) -0.047(8)
F32 0.090(7) 0.102(7) 0.102(7) -0.023(6) 0.008(7) -0.001(6)
C28 0.042(5) 0.066(5) 0.059(5) -0.001(5) 0.000(4) -0.014(4)
C17 0.046(5) 0.056(6) 0.039(5) 0.005(4) -0.011(4) -0.011(5)
C20 0.059(6) 0.050(6) 0.033(5) -0.002(5) 0.009(5) 0.003(5)
C22 0.043(5) 0.050(5) 0.060(5) 0.007(4) -0.001(5) -0.002(4)
F4 0.234(13) 0.108(8) 0.107(9) 0.030(7) 0.019(9) 0.117(9)
C21 0.041(5) 0.039(5) 0.057(6) 0.013(5) -0.006(5) 0.002(5)
C26 0.037(5) 0.076(7) 0.064(7) 0.008(6) -0.007(5) -0.024(5)
C14 0.060(6) 0.047(6) 0.040(6) -0.002(5) 0.005(5) -0.021(5)
F36 0.059(6) 0.052(6) 0.371(18) 0.006(9) 0.072(9) 0.020(5)
F27 0.058(6) 0.255(12) 0.136(9) 0.070(9) -0.012(7) -0.010(8)
F6 0.135(9) 0.123(10) 0.153(11) 0.047(9) -0.021(9) -0.022(8)
C31 0.019(4) 0.053(5) 0.035(5) 0.001(4) -0.001(4) -0.005(4)
C13 0.063(6) 0.055(6) 0.048(5) -0.002(5) 0.002(5) -0.022(5)
F7 0.181(10) 0.122(9) 0.123(10) -0.025(8) 0.011(8) -0.111(8)
F2 0.270(16) 0.084(8) 0.299(18) -0.063(10) 0.251(15) -0.039(10)
F21 0.110(9) 0.236(15) 0.181(12) -0.016(11) -0.102(9) 0.015(10)
C8 0.057(5) 0.063(5) 0.044(5) 0.010(4) -0.014(4) -0.014(5)
C1 0.067(6) 0.053(6) 0.060(6) -0.005(5) 0.040(6) 0.005(6)
C25 0.041(6) 0.052(6) 0.097(8) -0.004(6) 0.006(6) 0.005(5)
F8 0.124(9) 0.151(11) 0.171(11) -0.035(9) 0.057(9) -0.072(8)
C4 0.064(6) 0.046(5) 0.052(6) -0.002(5) 0.008(5) 0.015(5)
C41 0.030(4) 0.048(4) 0.035(4) 0.014(4) -0.005(4) 0.001(4)
F15 0.169(11) 0.160(10) 0.082(8) -0.034(7) -0.001(7) 0.093(8)
F28 0.062(6) 0.220(13) 0.111(9) -0.001(9) 0.032(6) -0.037(7)
C6 0.068(6) 0.067(6) 0.050(6) 0.017(5) -0.007(6) -0.017(6)
C5 0.077(7) 0.048(6) 0.063(7) 0.012(5) 0.013(6) 0.027(6)
C18 0.051(5) 0.057(5) 0.036(5) 0.002(4) -0.001(4) -0.006(4)
C16 0.053(6) 0.071(7) 0.040(6) 0.008(5) -0.013(5) -0.012(6)
C23 0.048(5) 0.043(5) 0.072(6) 0.004(5) 0.000(5) 0.003(4)
F16 0.219(12) 0.128(9) 0.048(6) -0.009(6) 0.000(7) 0.034(9)
F37 0.059(6) 0.101(9) 0.345(19) -0.056(11) 0.004(10) -0.007(6)
C10 0.048(6) 0.067(6) 0.062(6) 0.006(5) -0.022(5) -0.020(5)
F14 0.262(15) 0.211(14) 0.041(6) 0.015(7) 0.022(8) -0.087(12)
F10 0.086(7) 0.162(11) 0.197(13) 0.022(10) -0.087(8) -0.035(7)
F1 0.274(16) 0.107(9) 0.291(18) -0.101(10) 0.257(15) -0.107(10)
F22 0.102(8) 0.244(13) 0.138(9) 0.049(9) -0.073(7) -0.058(9)
F3 0.264(14) 0.113(9) 0.076(8) 0.025(7) -0.019(9) 0.104(10)
C11 0.072(7) 0.059(6) 0.043(6) -0.020(5) -0.001(5) -0.014(6)
C29 0.045(6) 0.061(6) 0.061(7) -0.002(5) 0.010(5) -0.018(5)
F11 0.054(5) 0.138(9) 0.228(13) 0.006(9) -0.048(8) -0.014(7)
F12 0.289(17) 0.158(13) 0.092(9) 0.042(8) 0.061(11) -0.035(12)
F5 0.246(15) 0.120(10) 0.153(12) 0.075(9) 0.012(11) 0.035(11)
F9 0.068(6) 0.112(8) 0.255(14) 0.068(9) -0.062(8) -0.041(6)
F13 0.250(16) 0.303(16) 0.068(8) 0.081(10) 0.032(10) -0.082(13)
C3 0.068(5) 0.047(5) 0.061(6) -0.001(5) 0.020(5) 0.013(5)
C12 0.069(5) 0.053(5) 0.050(5) -0.003(4) -0.008(5) -0.007(5)
F23 0.097(8) 0.305(15) 0.098(9) -0.041(10) -0.049(7) -0.028(10)
C30 0.049(5) 0.067(6) 0.058(6) 0.001(5) 0.002(5) -0.019(5)
F19 0.166(11) 0.209(12) 0.085(8) -0.054(8) 0.021(8) -0.036(10)
C15 0.068(6) 0.061(5) 0.049(5) -0.007(5) 0.000(5) -0.019(5)
F44 0.295(19) 0.219(14) 0.291(19) -0.054(14) 0.209(18) -0.060(13)
F43 0.093(8) 0.157(11) 0.316(19) 0.023(12) 0.090(11) 0.046(8)

loop_
_atom_type_symbol
_atom_type_description
_atom_type_scat_dispersion_real
_atom_type_scat_dispersion_imag
_atom_type_scat_source
C C 0.0033 0.0016 'International Tables Vol C Tables 4.2.6.8 and 6.1.1.4'
H H 0.0000 0.0000 'International Tables Vol C Tables 4.2.6.8 and 6.1.1.4'
N N 0.0061 0.0033 'International Tables Vol C Tables 4.2.6.8 and 6.1.1.4'
O O 0.0106 0.0060 'International Tables Vol C Tables 4.2.6.8 and 6.1.1.4'
F F 0.0171 0.0103 'International Tables Vol C Tables 4.2.6.8 and 6.1.1.4'
Eu Eu -0.1578 3.6682 'International Tables Vol C Tables 4.2.6.8 and 6.1.1.4'

loop_
_geom_angle_atom_site_label_1
_geom_angle_atom_site_label_2
_geom_angle_atom_site_label_3
_geom_angle
_geom_angle_site_symmetry_1
_geom_angle_site_symmetry_3
O12 Eu2 O13 85.1(3) . .
O12 Eu2 O15 75.1(3) . .
O13 Eu2 O15 139.6(3) . .
O12 Eu2 O16 76.1(3) . .
O13 Eu2 O16 138.2(3) . .
O15 Eu2 O16 70.4(3) . .
O12 Eu2 O14 72.1(3) . .
O13 Eu2 O14 69.9(3) . .
O15 Eu2 O14 70.7(3) . .
O16 Eu2 O14 134.5(3) . .
O12 Eu2 O11 71.4(3) . .
O13 Eu2 O11 69.1(3) . .
O15 Eu2 O11 132.5(3) . .
O16 Eu2 O11 69.6(3) . .
O14 Eu2 O11 126.4(3) . .
O12 Eu2 O9 142.5(3) . 2_566
O13 Eu2 O9 82.6(3) . 2_566
O15 Eu2 O9 92.2(3) . 2_566
O16 Eu2 O9 133.2(3) . 2_566
O14 Eu2 O9 70.5(3) . 2_566
O11 Eu2 O9 134.3(3) . 2_566
O12 Eu2 O10 142.2(3) . .
O13 Eu2 O10 74.5(2) . .
O15 Eu2 O10 139.0(2) . .
O16 Eu2 O10 98.40(18) . .
O14 Eu2 O10 126.5(2) . .
O11 Eu2 O10 71.7(2) . .
O9 Eu2 O10 66.5(2) 2_566 .
O12 Eu2 O9 141.5(3) . .
O13 Eu2 O9 133.4(2) . .
O15 Eu2 O9 74.1(3) . .
O16 Eu2 O9 72.2(2) . .
O14 Eu2 O9 117.6(3) . .
O11 Eu2 O9 115.5(3) . .
O9 Eu2 O9 61.2(3) 2_566 .
O10 Eu2 O9 65.0(2) . .
O12 Eu2 Eu2 178.29(18) . 2_566
O13 Eu2 Eu2 96.22(19) . 2_566
O15 Eu2 Eu2 104.5(2) . 2_566
O16 Eu2 Eu2 102.23(17) . 2_566
O14 Eu2 Eu2 109.4(2) . 2_566
O11 Eu2 Eu2 107.97(19) . 2_566
O9 Eu2 Eu2 38.97(17) 2_566 2_566
O10 Eu2 Eu2 37.56(16) . 2_566
O9 Eu2 Eu2 37.19(15) . 2_566
O6 Eu1 O3 72.2(3) . .
O6 Eu1 O2 76.2(3) . .
O3 Eu1 O2 69.3(3) . .
O6 Eu1 O4 81.1(3) . .
O3 Eu1 O4 74.0(3) . .
O2 Eu1 O4 141.1(3) . .
O6 Eu1 O1 75.2(3) . .
O3 Eu1 O1 132.2(3) . .
O2 Eu1 O1 69.7(3) . .
O4 Eu1 O1 133.5(3) . .
O6 Eu1 O5 73.1(3) . .
O3 Eu1 O5 131.8(3) . .
O2 Eu1 O5 131.3(3) . .
O4 Eu1 O5 68.5(3) . .
O1 Eu1 O5 66.5(3) . .
O6 Eu1 O7 142.9(3) . 6_556
O3 Eu1 O7 113.4(3) . 6_556
O2 Eu1 O7 72.5(2) . 6_556
O4 Eu1 O7 135.9(3) . 6_556
O1 Eu1 O7 75.5(3) . 6_556
O5 Eu1 O7 114.6(3) . 6_556
O6 Eu1 O7 142.8(3) . .
O3 Eu1 O7 131.1(3) . .
O2 Eu1 O7 134.9(3) . .
O4 Eu1 O7 80.0(3) . .
O1 Eu1 O7 95.5(3) . .
O5 Eu1 O7 70.3(3) . .
O7 Eu1 O7 62.5(3) 6_556 .
O6 Eu1 O8 141.5(3) . 15
O3 Eu1 O8 70.6(3) . 15
O2 Eu1 O8 99.57(19) . 15
O4 Eu1 O8 79.3(2) . 15
O1 Eu1 O8 140.0(3) . 15
O5 Eu1 O8 127.8(2) . 15
O7 Eu1 O8 64.6(2) 6_556 15
O7 Eu1 O8 64.3(2) . 15
O6 Eu1 Eu1 179.76(19) . 6_556
O3 Eu1 Eu1 107.8(2) . 6_556
O2 Eu1 Eu1 104.03(17) . 6_556
O4 Eu1 Eu1 98.63(18) . 6_556
O1 Eu1 Eu1 104.9(2) . 6_556
O5 Eu1 Eu1 106.8(2) . 6_556
O7 Eu1 Eu1 37.31(17) 6_556 6_556
O7 Eu1 Eu1 36.97(18) . 6_556
O8 Eu1 Eu1 38.49(17) 15 6_556
N1 O10 Eu2 127.56(16) . .
N1 O10 Eu2 127.56(16) . 2_566
Eu2 O10 Eu2 104.9(3) . 2_566
C44 N3 C45 121.5(9) . .
C44 N3 O7 120.2(9) . .
C45 N3 O7 118.4(9) . .
N2 O8 Eu1 128.49(17) . 4_456
N2 O8 Eu1 128.49(17) . 7_454
Eu1 O8 Eu1 103.0(3) 4_456 7_454
O10 N1 C36 119.3(6) . 2_566
O10 N1 C36 119.3(6) . .
C36 N1 C36 121.4(12) 2_566 .
N3 O7 Eu1 123.8(6) . 6_556
N3 O7 Eu1 128.4(6) . .
Eu1 O7 Eu1 105.7(3) 6_556 .
C4 O13 Eu2 132.9(8) . .
C19 O4 Eu1 135.7(8) . .
N4 O9 Eu2 128.1(6) . 2_566
N4 O9 Eu2 125.8(6) . .
Eu2 O9 Eu2 103.8(2) 2_566 .
C12 O12 Eu2 135.5(10) . .
C22 O2 Eu1 132.6(8) . .
C13 O14 Eu2 134.0(9) . .
C17 O5 Eu1 134.6(9) . .
C7 O16 Eu2 131.7(7) . .
C9 O15 Eu2 132.0(8) . .
C24 O3 Eu1 134.8(8) . .
C28 O6 Eu1 134.5(9) . .
C31 N2 C31 122.6(13) . 2_566
C31 N2 O8 118.7(6) . .
C31 N2 O8 118.7(6) 2_566 .
C27 O1 Eu1 130.4(10) . .
O4 C19 C18 126.8(12) . .
O4 C19 C20 113.0(11) . .
C18 C19 C20 119.9(11) . .
C32 C33 C32 118.4(13) 2_566 .
C32 C33 C34 120.8(6) 2_566 .
C32 C33 C34 120.8(6) . .
C38 C39 C40 117.7(9) . .
C38 C39 C42 122.8(9) . .
C40 C39 C42 119.3(10) . .
C44 C43 C42 118.7(10) . .
C46 C42 C43 118.3(9) . .
C46 C42 C39 121.3(9) . .
C43 C42 C39 120.4(10) . .
C34 C35 C36 118.5(10) . .
C2 O11 Eu2 134.8(9) . .
C31 C32 C33 119.4(11) . .
C35 C34 C35 120.4(13) . 2_566
C35 C34 C33 119.8(6) . .
C35 C34 C33 119.8(6) 2_566 .
C45 C46 C42 120.1(10) . .
C41 N4 O9 120.6(9) . .
C41 N4 C37 121.3(9) . .
O9 N4 C37 118.1(9) . .
O15 C9 C8 128.1(12) . .
O15 C9 C10 114.0(13) . .
C8 C9 C10 118.0(13) . .
C37 C38 C39 122.7(10) . .
N3 C45 C46 120.5(10) . .
O1 C27 C30 131.6(13) . .
O1 C27 C26 117.3(15) . .
C30 C27 C26 109.7(13) . .
O16 C7 C8 125.9(12) . .
O16 C7 C6 116.8(12) . .
C8 C7 C6 116.9(13) . .
N3 C44 C43 120.9(10) . .
C38 C37 N4 118.6(10) . .
O11 C2 C3 126.4(13) . .
O11 C2 C1 115.8(13) . .
C3 C2 C1 117.5(13) . .
C39 C40 C41 119.1(10) . .
O3 C24 C23 126.4(13) . .
O3 C24 C25 121.0(13) . .
C23 C24 C25 110.7(14) . .
N1 C36 C35 120.6(11) . .
O6 C28 C30 127.6(15) . .
O6 C28 C29 113.6(12) . .
C30 C28 C29 118.7(13) . .
O5 C17 C18 126.9(12) . .
O5 C17 C16 114.5(13) . .
C18 C17 C16 118.6(13) . .
F25 C20 F24 109.4(12) . .
F25 C20 F26 105.4(12) . .
F24 C20 F26 104.8(11) . .
F25 C20 C19 112.3(11) . .
F24 C20 C19 114.3(12) . .
F26 C20 C19 110.1(10) . .
O2 C22 C23 128.6(13) . .
O2 C22 C21 114.3(11) . .
C23 C22 C21 116.9(12) . .
F34 C21 F33 107.5(11) . .
F34 C21 F35 104.8(12) . .
F33 C21 F35 111.7(13) . .
F34 C21 C22 113.6(12) . .
F33 C21 C22 107.9(11) . .
F35 C21 C22 111.3(11) . .
F27 C26 F28 111.8(18) . .
F27 C26 F29 105.6(15) . .
F28 C26 F29 99.3(15) . .
F27 C26 C27 113.9(15) . .
F28 C26 C27 110.5(13) . .
F29 C26 C27 114.6(16) . .
F7 C14 F6 106.2(16) . .
F7 C14 F8 107.9(14) . .
F6 C14 F8 93.6(15) . .
F7 C14 C13 120.0(14) . .
F6 C14 C13 113.6(14) . .
F8 C14 C13 112.4(14) . .
N2 C31 C32 120.0(11) . .
O14 C13 C15 128.3(14) . .
O14 C13 C14 116.2(13) . .
C15 C13 C14 115.4(13) . .
C7 C8 C9 121.7(13) . .
F1 C1 F44 99(2) . .
F1 C1 F2 116.5(16) . .
F44 C1 F2 82.6(19) . .
F1 C1 C2 118.4(15) . .
F44 C1 C2 114.1(18) . .
F2 C1 C2 117.8(14) . .
F36 C25 F37 108.7(16) . .
F36 C25 F43 105.1(17) . .
F37 C25 F43 89.4(16) . .
F36 C25 C24 124.4(15) . .
F37 C25 C24 116.1(15) . .
F43 C25 C24 106.4(15) . .
O13 C4 C3 126.2(13) . .
O13 C4 C5 111.9(12) . .
C3 C4 C5 121.4(13) . .
N4 C41 C40 120.4(10) . .
F13 C6 F14 111.5(19) . .
F13 C6 F12 91.6(18) . .
F14 C6 F12 95.9(15) . .
F13 C6 C7 115.7(15) . .
F14 C6 C7 123.1(15) . .
F12 C6 C7 112.3(16) . .
F3 C5 F4 113.8(15) . .
F3 C5 F5 93.6(17) . .
F4 C5 F5 93.4(16) . .
F3 C5 C4 120.8(14) . .
F4 C5 C4 117.2(15) . .
F5 C5 C4 110.9(15) . .
C17 C18 C19 119.8(12) . .
F23 C16 F21 108.3(17) . .
F23 C16 F22 97.2(17) . .
F21 C16 F22 106.4(17) . .
F23 C16 C17 118.0(15) . .
F21 C16 C17 112.5(15) . .
F22 C16 C17 113.0(13) . .
C22 C23 C24 118.3(13) . .
F9 C10 F10 112.6(14) . .
F9 C10 F11 96.0(16) . .
F10 C10 F11 92.6(14) . .
F9 C10 C9 121.4(14) . .
F10 C10 C9 118.5(15) . .
F11 C10 C9 108.0(13) . .
F15 C11 F16 111.4(16) . .
F15 C11 F19 101.6(14) . .
F16 C11 F19 95.7(16) . .
F15 C11 C12 121.9(15) . .
F16 C11 C12 112.0(14) . .
F19 C11 C12 110.5(14) . .
F32 C29 F30 108.0(13) . .
F32 C29 F31 107.9(14) . .
F30 C29 F31 106.9(12) . .
F32 C29 C28 113.6(13) . .
F30 C29 C28 110.0(14) . .
F31 C29 C28 110.2(12) . .
C4 C3 C2 122.5(13) . .
O12 C12 C15 128.8(14) . .
O12 C12 C11 115.0(14) . .
C15 C12 C11 115.6(13) . .
C27 C30 C28 119.8(14) . .
C13 C15 C12 118.7(14) . .

loop_
_geom_bond_atom_site_label_1
_geom_bond_atom_site_label_2
_geom_bond_distance
_geom_bond_site_symmetry_2
Eu2 O12 2.382(7) .
Eu2 O13 2.404(7) .
Eu2 O15 2.414(7) .
Eu2 O16 2.417(7) .
Eu2 O14 2.429(8) .
Eu2 O11 2.436(8) .
Eu2 O9 2.448(7) 2_566
Eu2 O10 2.481(5) .
Eu2 O9 2.547(7) .
Eu2 Eu2 3.9328(10) 2_566
Eu1 O6 2.348(7) .
Eu1 O3 2.390(8) .
Eu1 O2 2.393(6) .
Eu1 O4 2.402(7) .
Eu1 O1 2.422(7) .
Eu1 O5 2.448(8) .
Eu1 O7 2.462(8) 6_556
Eu1 O7 2.482(8) .
Eu1 O8 2.518(6) 15
Eu1 Eu1 3.9415(12) 6_556
O10 N1 1.340(14) .
O10 Eu2 2.481(5) 2_566
N3 C44 1.331(14) .
N3 C45 1.340(14) .
N3 O7 1.350(11) .
O8 N2 1.370(15) .
O8 Eu1 2.518(6) 4_456
O8 Eu1 2.518(6) 7_454
N1 C36 1.342(12) 2_566
N1 C36 1.342(12) .
O7 Eu1 2.462(8) 6_556
O13 C4 1.348(15) .
O4 C19 1.257(13) .
O9 N4 1.353(11) .
O9 Eu2 2.448(7) 2_566
O12 C12 1.188(16) .
O2 C22 1.256(15) .
O14 C13 1.240(16) .
O5 C17 1.243(16) .
O16 C7 1.298(15) .
O15 C9 1.289(16) .
O3 C24 1.230(17) .
O6 C28 1.257(15) .
N2 C31 1.320(12) .
N2 C31 1.320(12) 2_566
F33 C21 1.316(17) .
O1 C27 1.219(18) .
C19 C18 1.401(19) .
C19 C20 1.507(18) .
C33 C32 1.385(13) 2_566
C33 C32 1.385(13) .
C33 C34 1.501(17) .
F26 C20 1.370(16) .
F30 C29 1.299(18) .
C39 C38 1.371(15) .
C39 C40 1.399(15) .
C39 C42 1.484(13) .
C43 C44 1.385(14) .
C43 C42 1.401(15) .
F34 C21 1.301(15) .
F24 C20 1.312(15) .
C42 C46 1.396(15) .
C35 C34 1.385(12) .
C35 C36 1.392(15) .
O11 C2 1.247(15) .
C32 C31 1.374(15) .
C34 C35 1.385(13) 2_566
F25 C20 1.287(17) .
C46 C45 1.360(14) .
N4 C41 1.335(14) .
N4 C37 1.371(14) .
C9 C8 1.39(2) .
C9 C10 1.476(19) .
F35 C21 1.322(17) .
C38 C37 1.362(14) .
C27 C30 1.45(2) .
C27 C26 1.501(19) .
C7 C8 1.387(19) .
C7 C6 1.415(19) .
C2 C3 1.38(2) .
C2 C1 1.497(19) .
F31 C29 1.357(16) .
C40 C41 1.402(15) .
C24 C23 1.42(2) .
C24 C25 1.48(2) .
F29 C26 1.36(2) .
F32 C29 1.290(19) .
C28 C30 1.45(2) .
C28 C29 1.51(2) .
C17 C18 1.39(2) .
C17 C16 1.49(2) .
C22 C23 1.40(2) .
C22 C21 1.552(18) .
F4 C5 1.292(18) .
C26 F27 1.203(19) .
C26 F28 1.29(2) .
C14 F7 1.263(17) .
C14 F6 1.32(2) .
C14 F8 1.33(2) .
C14 C13 1.467(19) .
F36 C25 1.197(18) .
C13 C15 1.44(2) .
F2 C1 1.32(2) .
F21 C16 1.26(2) .
C1 F1 1.13(2) .
C1 F44 1.32(4) .
C25 F37 1.28(2) .
C25 F43 1.39(3) .
C4 C3 1.36(2) .
C4 C5 1.45(2) .
F15 C11 1.262(19) .
C6 F13 1.18(3) .
C6 F14 1.28(2) .
C6 F12 1.39(2) .
C5 F3 1.26(2) .
C5 F5 1.37(3) .
C16 F23 1.25(2) .
C16 F22 1.31(2) .
F16 C11 1.27(2) .
C10 F9 1.210(19) .
C10 F10 1.29(2) .
C10 F11 1.44(2) .
C11 F19 1.37(2) .
C11 C12 1.52(2) .
C12 C15 1.46(2) .
